data_1553166
loop_
_publ_author_name
'Li, Pan'
'Zhao, Jingjing'
'Xia, Chungu'
'Li, Fuwei'

_publ_section_title
;
 The development of carbene-stabilized N--O radical coupling strategy in
 metal-free regioselective C--H azidation of quinoline N-oxides
;
_journal_issue 10
_journal_name_full 'Organic Chemistry Frontiers'
_journal_page_first 1313
_journal_paper_doi 10.1039/C5QO00204D
_journal_volume 2
_journal_year 2015
_chemical_formula_sum 'C10 H8 N4 O'
_chemical_formula_weight 200.20
_space_group_IT_number 61
_space_group_name_Hall '-P 2ac 2ab'
_space_group_name_H-M_alt 'P b c a'
_symmetry_cell_setting orthorhombic
_symmetry_space_group_name_H-M 'P b c a'
_atom_sites_solution_hydrogens geom
_atom_sites_solution_primary direct
_atom_sites_solution_secondary difmap
_audit_block_doi 10.5517/cc13m2xq
_audit_creation_method SHELXL-97
_audit_update_record
;
2014-10-27 deposited with the CCDC.
2015-07-20 downloaded from the CCDC.
;
_cell_angle_alpha 90.00
_cell_angle_beta 90.00
_cell_angle_gamma 90.00
_cell_formula_units_Z 8
_cell_length_a 7.008(2)
_cell_length_b 13.515(4)
_cell_length_c 19.467(6)
_cell_measurement_temperature 296(2)
_cell_volume 1843.8(9)
_computing_cell_refinement 'Bruker SMART'
_computing_data_collection 'Bruker SMART APEX II'
_computing_data_reduction 'Bruker SMART'
_computing_structure_refinement 'SHELXL-97 (Sheldrick, 2008)'
_computing_structure_solution 'SHELXS-97 (Sheldrick, 2008)'
_diffrn_ambient_temperature 296(2)
_diffrn_measured_fraction_theta_full 0.999
_diffrn_measured_fraction_theta_max 0.999
_diffrn_measurement_device_type 'Bruker APEX II area detector'
_diffrn_measurement_method '\w scans'
_diffrn_radiation_monochromator graphite
_diffrn_radiation_source 'fine-focus sealed tube'
_diffrn_radiation_type MoK\a
_diffrn_radiation_wavelength 0.71073
_diffrn_reflns_av_R_equivalents 0.0443
_diffrn_reflns_av_sigmaI/netI 0.0327
_diffrn_reflns_limit_h_max 8
_diffrn_reflns_limit_h_min -8
_diffrn_reflns_limit_k_max 15
_diffrn_reflns_limit_k_min -16
_diffrn_reflns_limit_l_max 23
_diffrn_reflns_limit_l_min -18
_diffrn_reflns_number 8003
_diffrn_reflns_theta_full 25.00
_diffrn_reflns_theta_max 25.00
_diffrn_reflns_theta_min 2.09
_exptl_absorpt_coefficient_mu 0.100
_exptl_absorpt_correction_T_max 0.9754
_exptl_absorpt_correction_T_min 0.9754
_exptl_absorpt_correction_type multi-scan
_exptl_absorpt_process_details SADABS
_exptl_crystal_colour yellow
_exptl_crystal_density_diffrn 1.442
_exptl_crystal_density_method 'not measured'
_exptl_crystal_description block
_exptl_crystal_F_000 832
_exptl_crystal_size_max 0.25
_exptl_crystal_size_mid 0.25
_exptl_crystal_size_min 0.25
_refine_diff_density_max 0.268
_refine_diff_density_min -0.224
_refine_diff_density_rms 0.067
_refine_ls_extinction_coef 0.0053(18)
_refine_ls_extinction_expression Fc^*^=kFc[1+0.001xFc^2^\l^3^/sin(2\q)]^-1/4^
_refine_ls_extinction_method SHELXL
_refine_ls_goodness_of_fit_ref 1.025
_refine_ls_hydrogen_treatment mixed
_refine_ls_matrix_type full
_refine_ls_number_parameters 138
_refine_ls_number_reflns 1624
_refine_ls_number_restraints 0
_refine_ls_restrained_S_all 1.025
_refine_ls_R_factor_all 0.0925
_refine_ls_R_factor_gt 0.0571
_refine_ls_shift/su_max 0.000
_refine_ls_shift/su_mean 0.000
_refine_ls_structure_factor_coef Fsqd
_refine_ls_weighting_details 'calc w=1/[\s^2^(Fo^2^)+(0.1000P)^2^+0.2388P] where P=(Fo^2^+2Fc^2^)/3'
_refine_ls_weighting_scheme calc
_refine_ls_wR_factor_gt 0.1495
_refine_ls_wR_factor_ref 0.1799
_reflns_number_gt 1012
_reflns_number_total 1624
_reflns_threshold_expression >2sigma(I)
_cod_data_source_file c5qo00204d2.cif
_cod_data_source_block 1
_cod_depositor_comments
;
The following automatic conversions were performed:

data item '_exptl_absorpt_correction_type' value 'Multi-scan' was
changed to 'multi-scan' in accordance with the
/home/saulius/struct/COD-crude-data/automatic-downloads/DataCite-retrospective/RSC/depositions/lib/dictionaries/cif_core.dic
dictionary named 'cif_core.dic' version 2.4.2 last updated on
2011-04-26.

data item '_symmetry_cell_setting' value 'Orthorhombic' was changed
to 'orthorhombic' in accordance with the
/home/saulius/struct/COD-crude-data/automatic-downloads/DataCite-retrospective/RSC/depositions/lib/dictionaries/cif_core.dic
dictionary named 'cif_core.dic' version 2.4.2 last updated on
2011-04-26.

Automatic conversion script
Id: cif_fix_values 6909 2019-04-08 15:41:33Z antanas 
;
_cod_original_cell_volume 1843.7(9)
_cod_original_sg_symbol_H-M Pbca
_cod_database_code 1553166

loop_
_symmetry_equiv_pos_as_xyz
'x, y, z'
'-x+1/2, -y, z+1/2'
'-x, y+1/2, -z+1/2'
'x+1/2, -y+1/2, -z'
'-x, -y, -z'
'x-1/2, y, -z-1/2'
'x, -y-1/2, z-1/2'
'-x-1/2, y-1/2, z'

loop_
_atom_site_label
_atom_site_type_symbol
_atom_site_fract_x
_atom_site_fract_y
_atom_site_fract_z
_atom_site_U_iso_or_equiv
_atom_site_adp_type
_atom_site_occupancy
_atom_site_symmetry_multiplicity
_atom_site_calc_flag
_atom_site_refinement_flags
O1 O 0.0683(3) 0.78158(12) 0.19251(10) 0.0636(7) Uani 1 1 d .
C1 C 0.1284(3) 1.04104(18) 0.15404(14) 0.0481(7) Uani 1 1 d .
C2 C 0.1438(4) 1.07924(18) 0.21831(14) 0.0496(7) Uani 1 1 d .
H2 H 0.1648 1.1467 0.2239 0.060 Uiso 1 1 calc R
C3 C 0.1284(3) 1.01817(18) 0.27677(13) 0.0449(7) Uani 1 1 d .
C4 C 0.1368(4) 1.0548(2) 0.34461(15) 0.0555(8) Uani 1 1 d .
H4 H 0.1550 1.1221 0.3520 0.067 Uiso 1 1 calc R
C5 C 0.1187(4) 0.9932(2) 0.39918(15) 0.0617(9) Uani 1 1 d .
H5 H 0.1243 1.0187 0.4435 0.074 Uiso 1 1 calc R
C6 C 0.0918(4) 0.8918(2) 0.38948(15) 0.0620(9) Uani 1 1 d .
H6 H 0.0789 0.8506 0.4275 0.074 Uiso 1 1 calc R
C7 C 0.0841(4) 0.8520(2) 0.32491(14) 0.0553(8) Uani 1 1 d .
H7 H 0.0683 0.7843 0.3187 0.066 Uiso 1 1 calc R
C8 C 0.1005(3) 0.91550(18) 0.26823(13) 0.0431(7) Uani 1 1 d .
C9 C 0.1004(3) 0.93783(18) 0.14685(13) 0.0444(7) Uani 1 1 d .
C10 C 0.1353(5) 1.1043(2) 0.09031(15) 0.0641(9) Uani 1 1 d .
H10C H 0.1671 1.1710 0.1027 0.096 Uiso 1 1 calc R
H10B H 0.0130 1.1033 0.0681 0.096 Uiso 1 1 calc R
H10A H 0.2303 1.0788 0.0595 0.096 Uiso 1 1 calc R
N1 N 0.0897(3) 0.87714(14) 0.20150(11) 0.0455(6) Uani 1 1 d .
N2 N 0.0890(3) 0.90011(17) 0.08055(12) 0.0588(7) Uani 1 1 d .
N3 N 0.0239(4) 0.81593(19) 0.06942(12) 0.0614(7) Uani 1 1 d .
N4 N -0.0332(5) 0.7464(2) 0.04487(14) 0.0847(10) Uani 1 1 d .

loop_
_atom_site_aniso_label
_atom_site_aniso_U_11
_atom_site_aniso_U_22
_atom_site_aniso_U_33
_atom_site_aniso_U_23
_atom_site_aniso_U_13
_atom_site_aniso_U_12
O1 0.1003(17) 0.0335(10) 0.0569(13) 0.0030(9) -0.0066(11) 0.0040(9)
C1 0.0486(16) 0.0421(14) 0.0538(17) 0.0096(13) 0.0007(13) 0.0015(11)
C2 0.0539(17) 0.0357(13) 0.0592(18) 0.0024(13) -0.0005(13) -0.0014(11)
C3 0.0371(14) 0.0461(14) 0.0515(16) -0.0001(13) 0.0007(12) 0.0026(10)
C4 0.0583(18) 0.0547(16) 0.0534(18) -0.0056(14) -0.0011(14) 0.0037(13)
C5 0.0569(19) 0.081(2) 0.0467(17) -0.0070(16) 0.0002(14) 0.0053(15)
C6 0.067(2) 0.074(2) 0.0444(18) 0.0156(15) 0.0015(14) -0.0001(15)
C7 0.0630(19) 0.0523(16) 0.0504(17) 0.0118(14) -0.0022(13) -0.0008(12)
C8 0.0411(14) 0.0438(14) 0.0443(16) 0.0018(12) 0.0008(11) 0.0046(10)
C9 0.0484(15) 0.0448(14) 0.0402(15) 0.0015(12) 0.0012(11) 0.0062(11)
C10 0.081(2) 0.0537(17) 0.0578(19) 0.0174(14) 0.0001(16) -0.0043(14)
N1 0.0581(14) 0.0332(11) 0.0451(13) 0.0031(10) -0.0009(10) 0.0045(9)
N2 0.0814(18) 0.0478(14) 0.0470(15) 0.0024(11) -0.0010(12) 0.0011(11)
N3 0.0891(19) 0.0505(15) 0.0445(14) -0.0011(12) -0.0035(13) 0.0162(13)
N4 0.146(3) 0.0537(16) 0.0541(16) -0.0069(14) -0.0120(16) 0.0076(16)

loop_
_atom_type_symbol
_atom_type_description
_atom_type_scat_dispersion_real
_atom_type_scat_dispersion_imag
_atom_type_scat_source
C C 0.0033 0.0016 'International Tables Vol C Tables 4.2.6.8 and 6.1.1.4'
H H 0.0000 0.0000 'International Tables Vol C Tables 4.2.6.8 and 6.1.1.4'
N N 0.0061 0.0033 'International Tables Vol C Tables 4.2.6.8 and 6.1.1.4'
O O 0.0106 0.0060 'International Tables Vol C Tables 4.2.6.8 and 6.1.1.4'

loop_
_geom_angle_atom_site_label_1
_geom_angle_atom_site_label_2
_geom_angle_atom_site_label_3
_geom_angle
C2 C1 C9 118.5(2)
C2 C1 C10 122.7(2)
C9 C1 C10 118.8(2)
C1 C2 C3 121.0(2)
C1 C2 H2 119.5
C3 C2 H2 119.5
C2 C3 C8 119.4(2)
C2 C3 C4 123.1(2)
C8 C3 C4 117.5(2)
C5 C4 C3 120.9(3)
C5 C4 H4 119.5
C3 C4 H4 119.5
C4 C5 C6 120.6(3)
C4 C5 H5 119.7
C6 C5 H5 119.7
C7 C6 C5 121.0(3)
C7 C6 H6 119.5
C5 C6 H6 119.5
C6 C7 C8 118.6(3)
C6 C7 H7 120.7
C8 C7 H7 120.7
N1 C8 C7 119.9(2)
N1 C8 C3 118.7(2)
C7 C8 C3 121.3(2)
N1 C9 N2 120.5(2)
N1 C9 C1 122.0(2)
N2 C9 C1 117.5(2)
C1 C10 H10C 109.5
C1 C10 H10B 109.5
H10C C10 H10B 109.5
C1 C10 H10A 109.5
H10C C10 H10A 109.5
H10B C10 H10A 109.5
O1 N1 C9 120.1(2)
O1 N1 C8 119.6(2)
C9 N1 C8 120.3(2)
N3 N2 C9 121.2(2)
N4 N3 N2 164.9(3)

loop_
_geom_bond_atom_site_label_1
_geom_bond_atom_site_label_2
_geom_bond_distance
O1 N1 1.312(2)
C1 C2 1.358(4)
C1 C9 1.416(4)
C1 C10 1.507(4)
C2 C3 1.410(4)
C2 H2 0.9300
C3 C8 1.411(4)
C3 C4 1.412(4)
C4 C5 1.356(4)
C4 H4 0.9300
C5 C6 1.396(4)
C5 H5 0.9300
C6 C7 1.368(4)
C6 H6 0.9300
C7 C8 1.402(4)
C7 H7 0.9300
C8 N1 1.401(3)
C9 N1 1.345(3)
C9 N2 1.390(3)
C10 H10C 0.9600
C10 H10B 0.9600
C10 H10A 0.9600
N2 N3 1.245(3)
N3 N4 1.128(3)

loop_
_geom_torsion_atom_site_label_1
_geom_torsion_atom_site_label_2
_geom_torsion_atom_site_label_3
_geom_torsion_atom_site_label_4
_geom_torsion
C9 C1 C2 C3 -1.3(4)
C10 C1 C2 C3 177.2(2)
C1 C2 C3 C8 1.3(4)
C1 C2 C3 C4 -177.8(2)
C2 C3 C4 C5 179.1(2)
C8 C3 C4 C5 0.0(4)
C3 C4 C5 C6 0.2(4)
C4 C5 C6 C7 0.4(4)
C5 C6 C7 C8 -1.1(4)
C6 C7 C8 N1 -178.8(2)
C6 C7 C8 C3 1.3(4)
C2 C3 C8 N1 0.2(3)
C4 C3 C8 N1 179.4(2)
C2 C3 C8 C7 -179.9(2)
C4 C3 C8 C7 -0.7(4)
C2 C1 C9 N1 -0.4(4)
C10 C1 C9 N1 -178.9(2)
C2 C1 C9 N2 -178.7(2)
C10 C1 C9 N2 2.7(4)
N2 C9 N1 O1 0.0(3)
C1 C9 N1 O1 -178.3(2)
N2 C9 N1 C8 -179.8(2)
C1 C9 N1 C8 1.9(3)
C7 C8 N1 O1 -1.5(3)
C3 C8 N1 O1 178.4(2)
C7 C8 N1 C9 178.3(2)
C3 C8 N1 C9 -1.8(3)
N1 C9 N2 N3 17.6(4)
C1 C9 N2 N3 -164.1(2)
C9 N2 N3 N4 170.2(11)
